data_2226636
loop_
_publ_author_name
'Xu, Zhouqin'
'Wang, Qiang'
'Sun, Yanchun'

_publ_section_title
;
 2-<i>O</i>-<i>tert</i>-Butyldimethylsilyl-4,6-<i>O</i>-ethylidene-<i>myo</i>-insitol
 1,3,5-orthoformate
;
_journal_coeditor_code PV2294
_journal_issue 7
_journal_name_full 'Acta Crystallographica Section E'
_journal_page_first o1741
_journal_paper_doi 10.1107/S1600536810023214
_journal_volume 66
_journal_year 2010
_chemical_formula_iupac 'C15 H26 O6 Si'
_chemical_formula_moiety 'C15 H26 O6 Si'
_chemical_formula_sum 'C15 H26 O6 Si'
_chemical_formula_weight 330.45
_chemical_name_systematic
;
2-<i>O</i>-<i>tert</i>-Butyldimethylsilyl-4,6-<i>O</i>-ethylidene-<i>myo</i>-
insitol 1,3,5-orthoformate
;
_space_group_IT_number 61
_symmetry_cell_setting orthorhombic
_symmetry_space_group_name_Hall '-P 2ac 2ab'
_symmetry_space_group_name_H-M 'P b c a'
_atom_sites_solution_hydrogens geom
_atom_sites_solution_primary direct
_atom_sites_solution_secondary difmap
_audit_creation_method SHELXL-97
_cell_angle_alpha 90.00
_cell_angle_beta 90.00
_cell_angle_gamma 90.00
_cell_formula_units_Z 8
_cell_length_a 12.0170(4)
_cell_length_b 11.2808(3)
_cell_length_c 25.6942(8)
_cell_measurement_reflns_used 3612
_cell_measurement_temperature 297(2)
_cell_measurement_theta_max 18.54
_cell_measurement_theta_min 2.32
_cell_volume 3483.14(18)
_computing_cell_refinement 'SAINT (Bruker, 2007)'
_computing_data_collection 'APEX2 (Bruker, 2007)'
_computing_data_reduction 'SAINT (Bruker, 2007)'
_computing_molecular_graphics 'SHELXTL (Sheldrick, 2008)'
_computing_publication_material 'SHELXTL (Sheldrick, 2008)'
_computing_structure_refinement 'SHELXL97 (Sheldrick, 2008)'
_computing_structure_solution 'SHELXS97 (Sheldrick, 2008)'
_diffrn_ambient_temperature 297(2)
_diffrn_measured_fraction_theta_full 1.000
_diffrn_measured_fraction_theta_max 1.000
_diffrn_measurement_device_type 'Bruker APEXII CCD area-detector'
_diffrn_measurement_method '\f and \w scans'
_diffrn_radiation_monochromator graphite
_diffrn_radiation_source 'fine-focus sealed tube'
_diffrn_radiation_type MoK\a
_diffrn_radiation_wavelength 0.71073
_diffrn_reflns_av_R_equivalents 0.1024
_diffrn_reflns_av_sigmaI/netI 0.0496
_diffrn_reflns_limit_h_max 15
_diffrn_reflns_limit_h_min -15
_diffrn_reflns_limit_k_max 14
_diffrn_reflns_limit_k_min -14
_diffrn_reflns_limit_l_max 32
_diffrn_reflns_limit_l_min -33
_diffrn_reflns_number 55999
_diffrn_reflns_theta_full 27.63
_diffrn_reflns_theta_max 27.63
_diffrn_reflns_theta_min 1.59
_diffrn_standards_number 0
_exptl_absorpt_coefficient_mu 0.159
_exptl_absorpt_correction_T_max 0.9734
_exptl_absorpt_correction_T_min 0.9658
_exptl_absorpt_correction_type multi-scan
_exptl_absorpt_process_details '(SADABS; Sheldrick, 2003)'
_exptl_crystal_colour colorless
_exptl_crystal_density_diffrn 1.260
_exptl_crystal_density_method 'not measured'
_exptl_crystal_description block
_exptl_crystal_F_000 1424
_exptl_crystal_size_max 0.22
_exptl_crystal_size_mid 0.21
_exptl_crystal_size_min 0.17
_refine_diff_density_max 0.240
_refine_diff_density_min -0.227
_refine_ls_extinction_method none
_refine_ls_goodness_of_fit_ref 0.997
_refine_ls_hydrogen_treatment constr
_refine_ls_matrix_type full
_refine_ls_number_parameters 205
_refine_ls_number_reflns 4060
_refine_ls_number_restraints 18
_refine_ls_restrained_S_all 1.027
_refine_ls_R_factor_all 0.1234
_refine_ls_R_factor_gt 0.0524
_refine_ls_shift/su_max 0.001
_refine_ls_shift/su_mean 0.000
_refine_ls_structure_factor_coef Fsqd
_refine_ls_weighting_details 'calc w=1/[\s^2^(Fo^2^)+(0.0588P)^2^+1.0231P] where P=(Fo^2^+2Fc^2^)/3'
_refine_ls_weighting_scheme calc
_refine_ls_wR_factor_gt 0.1170
_refine_ls_wR_factor_ref 0.1485
_reflns_number_gt 2035
_reflns_number_total 4060
_reflns_threshold_expression I>2\s(I)
_cod_data_source_file pv2294.cif
_cod_data_source_block I
_cod_original_sg_symbol_Hall ' -P 2ac 2ab '
_cod_database_code 2226636
_cod_database_fobs_code 2226636

loop_
_symmetry_equiv_pos_as_xyz
'x, y, z'
'-x+1/2, -y, z+1/2'
'-x, y+1/2, -z+1/2'
'x+1/2, -y+1/2, -z'
'-x, -y, -z'
'x-1/2, y, -z-1/2'
'x, -y-1/2, z-1/2'
'-x-1/2, y-1/2, z'

loop_
_atom_site_type_symbol
_atom_site_label
_atom_site_fract_x
_atom_site_fract_y
_atom_site_fract_z
_atom_site_U_iso_or_equiv
_atom_site_adp_type
_atom_site_calc_flag
_atom_site_refinement_flags
_atom_site_occupancy
_atom_site_disorder_assembly
_atom_site_disorder_group
C C1 1.0701(3) 0.6537(3) 0.59939(13) 0.0839(10) Uani d . 1 . .
H H1A 1.1352 0.6900 0.5848 0.126 Uiso calc R 1 . .
H H1B 1.0112 0.7110 0.6013 0.126 Uiso calc R 1 . .
H H1C 1.0473 0.5886 0.5778 0.126 Uiso calc R 1 . .
C C2 1.0960(2) 0.6094(2) 0.65278(12) 0.0623(8) Uani d . 1 . .
H H2 1.1226 0.6746 0.6747 0.075 Uiso calc R 1 . .
C C3 1.2002(2) 0.4541(3) 0.69423(11) 0.0606(8) Uani d . 1 . .
H H3 1.2794 0.4578 0.7032 0.073 Uiso calc R 1 . .
C C4 1.0113(2) 0.4980(2) 0.72188(10) 0.0525(6) Uani d . 1 . .
H H4 0.9641 0.5327 0.7490 0.063 Uiso calc R 1 . .
C C5 1.1318(2) 0.4988(3) 0.73907(11) 0.0615(7) Uani d . 1 . .
H H5 1.1545 0.5797 0.7481 0.074 Uiso calc R 1 . .
C C6 1.1663(2) 0.3251(2) 0.68424(10) 0.0565(7) Uani d . 1 . .
H H6 1.2134 0.2913 0.6569 0.068 Uiso calc R 1 . .
C C7 0.9784(2) 0.3686(2) 0.71229(10) 0.0475(6) Uani d . 1 . .
H H7 0.8989 0.3641 0.7041 0.057 Uiso calc R 1 . .
C C8 1.0450(2) 0.3186(2) 0.66778(10) 0.0477(6) Uani d . 1 . .
H H8 1.0333 0.3668 0.6365 0.057 Uiso calc R 1 . .
C C9 1.1140(3) 0.3057(3) 0.77096(12) 0.0663(8) Uani d . 1 . .
H H9 1.1255 0.2570 0.8021 0.080 Uiso calc R 1 . .
C C10 1.0905(3) 0.2103(4) 0.55151(14) 0.1063(13) Uani d . 1 . .
H H10A 1.0859 0.2952 0.5534 0.160 Uiso calc R 1 . .
H H10B 1.0710 0.1847 0.5171 0.160 Uiso calc R 1 . .
H H10C 1.1651 0.1856 0.5593 0.160 Uiso calc R 1 . .
C C11 1.0206(3) -0.0159(3) 0.60583(12) 0.0748(9) Uani d . 1 . .
H H11A 1.0988 -0.0286 0.6111 0.112 Uiso calc R 1 . .
H H11B 0.9973 -0.0561 0.5748 0.112 Uiso calc R 1 . .
H H11C 0.9800 -0.0465 0.6351 0.112 Uiso calc R 1 . .
C C12 0.8465(3) 0.1719(3) 0.57919(11) 0.0673(8) Uani d U 1 . .
C C13 0.8201(3) 0.1084(3) 0.52793(12) 0.0919(11) Uani d U 1 . .
H H13A 0.7429 0.1190 0.5196 0.138 Uiso calc R 1 . .
H H13B 0.8359 0.0254 0.5315 0.138 Uiso calc R 1 . .
H H13C 0.8651 0.1411 0.5006 0.138 Uiso calc R 1 . .
C C14 0.7693(3) 0.1210(4) 0.62207(15) 0.1046(12) Uani d U 1 . .
H H14A 0.7834 0.1612 0.6543 0.157 Uiso calc R 1 . .
H H14B 0.7837 0.0378 0.6262 0.157 Uiso calc R 1 . .
H H14C 0.6930 0.1324 0.6122 0.157 Uiso calc R 1 . .
C C15 0.8231(4) 0.3032(3) 0.57262(19) 0.141(2) Uani d . 1 . .
H H15A 0.7474 0.3141 0.5618 0.212 Uiso calc R 1 . .
H H15B 0.8722 0.3354 0.5468 0.212 Uiso calc R 1 . .
H H15C 0.8351 0.3431 0.6052 0.212 Uiso calc R 1 . .
O O1 0.99714(14) 0.56100(14) 0.67385(7) 0.0554(5) Uani d . 1 . .
O O2 1.18006(14) 0.52151(17) 0.64779(7) 0.0621(5) Uani d . 1 . .
O O3 1.14699(17) 0.42203(18) 0.78300(7) 0.0728(6) Uani d . 1 . .
O O4 1.00096(16) 0.30181(15) 0.75876(7) 0.0584(5) Uani d . 1 . .
O O5 1.18069(15) 0.25908(18) 0.73137(8) 0.0689(6) Uani d . 1 . .
O O6 1.01461(16) 0.19916(15) 0.65769(7) 0.0610(5) Uani d . 1 . .
Si Si1 0.99324(6) 0.14381(6) 0.59918(3) 0.0530(2) Uani d . 1 . .

loop_
_atom_site_aniso_label
_atom_site_aniso_U_11
_atom_site_aniso_U_22
_atom_site_aniso_U_33
_atom_site_aniso_U_12
_atom_site_aniso_U_13
_atom_site_aniso_U_23
C1 0.081(2) 0.074(2) 0.096(3) 0.0003(17) 0.0099(19) 0.032(2)
C2 0.0583(17) 0.0506(16) 0.078(2) -0.0097(14) 0.0084(15) 0.0002(15)
C3 0.0401(15) 0.077(2) 0.0650(18) -0.0088(14) -0.0059(13) 0.0029(16)
C4 0.0549(16) 0.0477(14) 0.0550(17) -0.0024(12) 0.0088(13) -0.0084(13)
C5 0.0650(18) 0.0632(18) 0.0563(18) -0.0168(15) -0.0026(14) -0.0060(15)
C6 0.0492(15) 0.0673(18) 0.0531(17) 0.0093(14) 0.0019(13) -0.0007(14)
C7 0.0458(15) 0.0451(14) 0.0515(16) -0.0045(11) -0.0005(12) -0.0021(12)
C8 0.0507(15) 0.0432(14) 0.0491(16) -0.0002(11) -0.0029(12) -0.0048(12)
C9 0.072(2) 0.070(2) 0.0565(18) -0.0023(16) -0.0084(16) 0.0069(16)
C10 0.121(3) 0.112(3) 0.086(3) -0.040(2) 0.038(2) -0.020(2)
C11 0.093(2) 0.0545(17) 0.077(2) 0.0151(16) -0.0045(17) -0.0142(15)
C12 0.0784(19) 0.0668(17) 0.0567(17) 0.0118(15) -0.0106(15) -0.0052(14)
C13 0.104(2) 0.096(2) 0.076(2) 0.0068(19) -0.0219(18) -0.0122(18)
C14 0.072(2) 0.142(3) 0.100(2) 0.008(2) 0.0024(19) -0.005(2)
C15 0.178(5) 0.084(3) 0.162(4) 0.060(3) -0.091(4) -0.026(3)
O1 0.0522(10) 0.0465(10) 0.0677(12) -0.0015(8) 0.0059(9) 0.0021(9)
O2 0.0495(11) 0.0730(12) 0.0639(12) -0.0066(9) 0.0089(9) 0.0042(11)
O3 0.0812(14) 0.0844(15) 0.0527(12) -0.0182(11) -0.0141(10) -0.0024(11)
O4 0.0626(12) 0.0582(11) 0.0544(12) -0.0061(9) 0.0037(9) 0.0049(9)
O5 0.0637(12) 0.0759(13) 0.0671(14) 0.0167(10) -0.0079(10) 0.0074(11)
O6 0.0870(14) 0.0419(10) 0.0543(11) -0.0050(9) -0.0042(10) -0.0059(8)
Si1 0.0636(5) 0.0452(4) 0.0502(5) -0.0004(4) 0.0056(4) -0.0067(3)

loop_
_atom_type_symbol
_atom_type_description
_atom_type_scat_dispersion_real
_atom_type_scat_dispersion_imag
_atom_type_scat_source
C C 0.0033 0.0016 'International Tables Vol C Tables 4.2.6.8 and 6.1.1.4'
H H 0.0000 0.0000 'International Tables Vol C Tables 4.2.6.8 and 6.1.1.4'
O O 0.0106 0.0060 'International Tables Vol C Tables 4.2.6.8 and 6.1.1.4'
Si Si 0.0817 0.0704 'International Tables Vol C Tables 4.2.6.8 and 6.1.1.4'

loop_
_geom_angle_atom_site_label_1
_geom_angle_atom_site_label_2
_geom_angle_atom_site_label_3
_geom_angle_site_symmetry_1
_geom_angle_site_symmetry_3
_geom_angle
_geom_angle_publ_flag
C2 C1 H1A . . 109.5 ?
C2 C1 H1B . . 109.5 ?
H1A C1 H1B . . 109.5 ?
C2 C1 H1C . . 109.5 ?
H1A C1 H1C . . 109.5 ?
H1B C1 H1C . . 109.5 ?
O1 C2 O2 . . 111.3(2) ?
O1 C2 C1 . . 107.8(2) ?
O2 C2 C1 . . 107.4(2) ?
O1 C2 H2 . . 110.1 ?
O2 C2 H2 . . 110.1 ?
C1 C2 H2 . . 110.1 ?
O2 C3 C5 . . 111.6(2) ?
O2 C3 C6 . . 108.6(2) ?
C5 C3 C6 . . 107.5(2) ?
O2 C3 H3 . . 109.7 ?
C5 C3 H3 . . 109.7 ?
C6 C3 H3 . . 109.7 ?
O1 C4 C5 . . 111.2(2) ?
O1 C4 C7 . . 107.6(2) ?
C5 C4 C7 . . 107.4(2) ?
O1 C4 H4 . . 110.2 ?
C5 C4 H4 . . 110.2 ?
C7 C4 H4 . . 110.2 ?
O3 C5 C3 . . 109.3(2) ?
O3 C5 C4 . . 110.4(2) ?
C3 C5 C4 . . 107.3(2) ?
O3 C5 H5 . . 109.9 ?
C3 C5 H5 . . 109.9 ?
C4 C5 H5 . . 109.9 ?
O5 C6 C8 . . 109.0(2) ?
O5 C6 C3 . . 108.7(2) ?
C8 C6 C3 . . 110.3(2) ?
O5 C6 H6 . . 109.6 ?
C8 C6 H6 . . 109.6 ?
C3 C6 H6 . . 109.6 ?
O4 C7 C8 . . 109.6(2) ?
O4 C7 C4 . . 108.5(2) ?
C8 C7 C4 . . 109.9(2) ?
O4 C7 H7 . . 109.6 ?
C8 C7 H7 . . 109.6 ?
C4 C7 H7 . . 109.6 ?
O6 C8 C7 . . 110.9(2) ?
O6 C8 C6 . . 110.0(2) ?
C7 C8 C6 . . 106.3(2) ?
O6 C8 H8 . . 109.8 ?
C7 C8 H8 . . 109.8 ?
C6 C8 H8 . . 109.8 ?
O4 C9 O5 . . 112.5(2) ?
O4 C9 O3 . . 110.7(2) ?
O5 C9 O3 . . 110.5(2) ?
O4 C9 H9 . . 107.7 ?
O5 C9 H9 . . 107.7 ?
O3 C9 H9 . . 107.7 ?
Si1 C10 H10A . . 109.5 ?
Si1 C10 H10B . . 109.5 ?
H10A C10 H10B . . 109.5 ?
Si1 C10 H10C . . 109.5 ?
H10A C10 H10C . . 109.5 ?
H10B C10 H10C . . 109.5 ?
Si1 C11 H11A . . 109.5 ?
Si1 C11 H11B . . 109.5 ?
H11A C11 H11B . . 109.5 ?
Si1 C11 H11C . . 109.5 ?
H11A C11 H11C . . 109.5 ?
H11B C11 H11C . . 109.5 ?
C15 C12 C13 . . 108.8(3) ?
C15 C12 C14 . . 109.3(3) ?
C13 C12 C14 . . 108.3(3) ?
C15 C12 Si1 . . 111.8(3) ?
C13 C12 Si1 . . 110.7(2) ?
C14 C12 Si1 . . 107.9(2) ?
C12 C13 H13A . . 109.5 ?
C12 C13 H13B . . 109.5 ?
H13A C13 H13B . . 109.5 ?
C12 C13 H13C . . 109.5 ?
H13A C13 H13C . . 109.5 ?
H13B C13 H13C . . 109.5 ?
C12 C14 H14A . . 109.5 ?
C12 C14 H14B . . 109.5 ?
H14A C14 H14B . . 109.5 ?
C12 C14 H14C . . 109.5 ?
H14A C14 H14C . . 109.5 ?
H14B C14 H14C . . 109.5 ?
C12 C15 H15A . . 109.5 ?
C12 C15 H15B . . 109.5 ?
H15A C15 H15B . . 109.5 ?
C12 C15 H15C . . 109.5 ?
H15A C15 H15C . . 109.5 ?
H15B C15 H15C . . 109.5 ?
C2 O1 C4 . . 114.9(2) ?
C2 O2 C3 . . 114.5(2) ?
C9 O3 C5 . . 110.8(2) ?
C9 O4 C7 . . 110.8(2) ?
C9 O5 C6 . . 110.5(2) ?
C8 O6 Si1 . . 124.48(16) ?
O6 Si1 C11 . . 104.99(12) ?
O6 Si1 C10 . . 110.57(14) ?
C11 Si1 C10 . . 110.20(17) ?
O6 Si1 C12 . . 109.54(12) ?
C11 Si1 C12 . . 111.17(15) ?
C10 Si1 C12 . . 110.25(17) ?

loop_
_geom_bond_atom_site_label_1
_geom_bond_atom_site_label_2
_geom_bond_site_symmetry_2
_geom_bond_distance
_geom_bond_publ_flag
C1 C2 . 1.493(4) ?
C1 H1A . 0.9600 ?
C1 H1B . 0.9600 ?
C1 H1C . 0.9600 ?
C2 O1 . 1.415(3) ?
C2 O2 . 1.421(3) ?
C2 H2 . 0.9800 ?
C3 O2 . 1.436(3) ?
C3 C5 . 1.502(4) ?
C3 C6 . 1.533(4) ?
C3 H3 . 0.9800 ?
C4 O1 . 1.434(3) ?
C4 C5 . 1.513(4) ?
C4 C7 . 1.533(3) ?
C4 H4 . 0.9800 ?
C5 O3 . 1.434(3) ?
C5 H5 . 0.9800 ?
C6 O5 . 1.432(3) ?
C6 C8 . 1.520(3) ?
C6 H6 . 0.9800 ?
C7 O4 . 1.437(3) ?
C7 C8 . 1.505(3) ?
C7 H7 . 0.9800 ?
C8 O6 . 1.420(3) ?
C8 H8 . 0.9800 ?
C9 O4 . 1.395(3) ?
C9 O5 . 1.397(3) ?
C9 O3 . 1.406(3) ?
C9 H9 . 0.9800 ?
C10 Si1 . 1.852(3) ?
C10 H10A . 0.9600 ?
C10 H10B . 0.9600 ?
C10 H10C . 0.9600 ?
C11 Si1 . 1.840(3) ?
C11 H11A . 0.9600 ?
C11 H11B . 0.9600 ?
C11 H11C . 0.9600 ?
C12 C15 . 1.516(4) ?
C12 C13 . 1.532(4) ?
C12 C14 . 1.550(5) ?
C12 Si1 . 1.864(3) ?
C13 H13A . 0.9600 ?
C13 H13B . 0.9600 ?
C13 H13C . 0.9600 ?
C14 H14A . 0.9600 ?
C14 H14B . 0.9600 ?
C14 H14C . 0.9600 ?
C15 H15A . 0.9600 ?
C15 H15B . 0.9600 ?
C15 H15C . 0.9600 ?
O6 Si1 . 1.6480(18) ?

loop_
_geom_torsion_atom_site_label_1
_geom_torsion_atom_site_label_2
_geom_torsion_atom_site_label_3
_geom_torsion_atom_site_label_4
_geom_torsion_site_symmetry_1
_geom_torsion_site_symmetry_2
_geom_torsion_site_symmetry_3
_geom_torsion_site_symmetry_4
_geom_torsion
_geom_torsion_publ_flag
O2 C3 C5 O3 . . . . 174.7(2) ?
C6 C3 C5 O3 . . . . 55.7(3) ?
O2 C3 C5 C4 . . . . 54.9(3) ?
C6 C3 C5 C4 . . . . -64.1(3) ?
O1 C4 C5 O3 . . . . -172.03(19) ?
C7 C4 C5 O3 . . . . -54.5(3) ?
O1 C4 C5 C3 . . . . -52.9(3) ?
C7 C4 C5 C3 . . . . 64.6(3) ?
O2 C3 C6 O5 . . . . -176.93(19) ?
C5 C3 C6 O5 . . . . -56.1(3) ?
O2 C3 C6 C8 . . . . -57.5(3) ?
C5 C3 C6 C8 . . . . 63.4(3) ?
O1 C4 C7 O4 . . . . 175.20(18) ?
C5 C4 C7 O4 . . . . 55.3(3) ?
O1 C4 C7 C8 . . . . 55.4(3) ?
C5 C4 C7 C8 . . . . -64.5(3) ?
O4 C7 C8 O6 . . . . 61.8(3) ?
C4 C7 C8 O6 . . . . -179.1(2) ?
O4 C7 C8 C6 . . . . -57.9(3) ?
C4 C7 C8 C6 . . . . 61.2(3) ?
O5 C6 C8 O6 . . . . -61.8(3) ?
C3 C6 C8 O6 . . . . 179.0(2) ?
O5 C6 C8 C7 . . . . 58.4(3) ?
C3 C6 C8 C7 . . . . -60.8(3) ?
O2 C2 O1 C4 . . . . 53.3(3) ?
C1 C2 O1 C4 . . . . 170.8(2) ?
C5 C4 O1 C2 . . . . 0.2(3) ?
C7 C4 O1 C2 . . . . -117.2(2) ?
O1 C2 O2 C3 . . . . -51.2(3) ?
C1 C2 O2 C3 . . . . -169.0(2) ?
C5 C3 O2 C2 . . . . -4.0(3) ?
C6 C3 O2 C2 . . . . 114.4(2) ?
O4 C9 O3 C5 . . . . -62.2(3) ?
O5 C9 O3 C5 . . . . 63.1(3) ?
C3 C5 O3 C9 . . . . -59.7(3) ?
C4 C5 O3 C9 . . . . 58.1(3) ?
O5 C9 O4 C7 . . . . -59.7(3) ?
O3 C9 O4 C7 . . . . 64.4(3) ?
C8 C7 O4 C9 . . . . 59.0(3) ?
C4 C7 O4 C9 . . . . -61.0(3) ?
O4 C9 O5 C6 . . . . 60.5(3) ?
O3 C9 O5 C6 . . . . -63.7(3) ?
C8 C6 O5 C9 . . . . -59.9(3) ?
C3 C6 O5 C9 . . . . 60.3(3) ?
C7 C8 O6 Si1 . . . . 135.56(19) ?
C6 C8 O6 Si1 . . . . -107.1(2) ?
C8 O6 Si1 C11 . . . . 154.8(2) ?
C8 O6 Si1 C10 . . . . 35.9(2) ?
C8 O6 Si1 C12 . . . . -85.8(2) ?
C15 C12 Si1 O6 . . . . 65.4(3) ?
C13 C12 Si1 O6 . . . . -173.1(2) ?
C14 C12 Si1 O6 . . . . -54.8(2) ?
C15 C12 Si1 C11 . . . . -179.0(3) ?
C13 C12 Si1 C11 . . . . -57.5(3) ?
C14 C12 Si1 C11 . . . . 60.8(3) ?
C15 C12 Si1 C10 . . . . -56.5(3) ?
C13 C12 Si1 C10 . . . . 65.0(3) ?
C14 C12 Si1 C10 . . . . -176.7(2) ?
